data_4034198
loop_
_publ_author_name
'Seiler, Grant S.'
'Hughes, Chambers C.'

_publ_section_title
;
 Progress toward the Total Synthesis of Lymphostins: Preparation of a
 Functionalized Tetrahydropyrrolo[4,3,2-<i>de</i>]quinoline and Unusual
 Oxidative Dimerization.
;
_journal_issue 14
_journal_name_full 'The Journal of organic chemistry'
_journal_page_first 9339
_journal_page_last 9343
_journal_paper_doi 10.1021/acs.joc.9b01041
_journal_volume 84
_journal_year 2019
_chemical_formula_moiety 'C12 H6 Br N3 O5'
_chemical_formula_sum 'C12 H6 Br N3 O5'
_chemical_formula_weight 352.11
_space_group_crystal_system triclinic
_space_group_IT_number 2
_space_group_name_Hall '-P 1'
_space_group_name_H-M_alt 'P -1'
_atom_sites_solution_hydrogens mixed
_audit_creation_date 2016-04-07
_audit_creation_method
;
Olex2 1.2-beta
(compiled 2016.02.19 svn.r3266 for OlexSys, GUI svn.r5155)
;
_cell_angle_alpha 88.721(3)
_cell_angle_beta 69.390(3)
_cell_angle_gamma 76.809(3)
_cell_formula_units_Z 2
_cell_length_a 7.3227(6)
_cell_length_b 9.1869(7)
_cell_length_c 9.8318(7)
_cell_measurement_reflns_used 7415
_cell_measurement_temperature 100(2)
_cell_measurement_theta_max 26.14
_cell_measurement_theta_min 3.06
_cell_volume 601.53(8)
_computing_cell_refinement 'SAINT v8.34A (Bruker, 2013)'
_computing_data_collection 'APEX2 v2013.6-2 (Bruker, 2013)'
_computing_data_reduction 'SAINT v8.34A (Bruker, 2013)'
_computing_molecular_graphics 'Olex2 (Dolomanov et al., 2009)'
_computing_publication_material 'Olex2 (Dolomanov et al., 2009)'
_computing_structure_refinement 'ShelXL (Sheldrick, 2015)'
_computing_structure_solution 'XT (Sheldrick, 2008)'
_diffrn_ambient_temperature 100.0
_diffrn_detector 'Bruker APEX CCD'
_diffrn_detector_area_resol_mean 8.0
_diffrn_detector_type 'CCD Area Detector'
_diffrn_measured_fraction_theta_full 1.000
_diffrn_measured_fraction_theta_max 1.000
_diffrn_measurement_device 'Kappa Four-Circle Diffractometer'
_diffrn_measurement_device_type 'Bruker X8 APEX'
_diffrn_measurement_method '\w and \f scans'
_diffrn_radiation_monochromator graphite
_diffrn_radiation_probe x-ray
_diffrn_radiation_type MoK\a
_diffrn_radiation_wavelength 0.71073
_diffrn_reflns_av_R_equivalents 0.0375
_diffrn_reflns_av_unetI/netI 0.0285
_diffrn_reflns_Laue_measured_fraction_full 1.000
_diffrn_reflns_Laue_measured_fraction_max 1.000
_diffrn_reflns_limit_h_max 9
_diffrn_reflns_limit_h_min -9
_diffrn_reflns_limit_k_max 10
_diffrn_reflns_limit_k_min -11
_diffrn_reflns_limit_l_max 12
_diffrn_reflns_limit_l_min -12
_diffrn_reflns_number 15457
_diffrn_reflns_point_group_measured_fraction_full 1.000
_diffrn_reflns_point_group_measured_fraction_max 1.000
_diffrn_reflns_theta_full 25.242
_diffrn_reflns_theta_max 26.014
_diffrn_reflns_theta_min 2.218
_diffrn_source 'sealed tube'
_diffrn_source_type fine-focus
_diffrn_standards_number 0
_exptl_absorpt_coefficient_mu 3.446
_exptl_absorpt_correction_T_max 0.4908
_exptl_absorpt_correction_T_min 0.3953
_exptl_absorpt_correction_type multi-scan
_exptl_absorpt_process_details
;
SADABS-2014/5 (Bruker,2014/5) was used for absorption correction.
wR2(int) was 0.0860 before and 0.0453 after correction.
The Ratio of minimum to maximum transmission is 0.8054.
The \l/2 correction factor is 0.00150.
;
_exptl_crystal_colour orange
_exptl_crystal_colour_primary orange
_exptl_crystal_density_diffrn 1.944
_exptl_crystal_description block
_exptl_crystal_F_000 348
_exptl_crystal_size_max 0.25
_exptl_crystal_size_mid 0.175
_exptl_crystal_size_min 0.15
_refine_diff_density_max 0.393
_refine_diff_density_min -0.321
_refine_diff_density_rms 0.067
_refine_ls_extinction_method none
_refine_ls_goodness_of_fit_ref 1.058
_refine_ls_hydrogen_treatment mixed
_refine_ls_matrix_type full
_refine_ls_number_parameters 216
_refine_ls_number_reflns 2361
_refine_ls_number_restraints 0
_refine_ls_restrained_S_all 1.058
_refine_ls_R_factor_all 0.0288
_refine_ls_R_factor_gt 0.0233
_refine_ls_shift/su_max 0.001
_refine_ls_shift/su_mean 0.000
_refine_ls_structure_factor_coef Fsqd
_refine_ls_weighting_details 'w=1/[\s^2^(Fo^2^)+(0.0262P)^2^+0.3025P] where P=(Fo^2^+2Fc^2^)/3'
_refine_ls_weighting_scheme calc
_refine_ls_wR_factor_gt 0.0531
_refine_ls_wR_factor_ref 0.0553
_reflns_Friedel_coverage 0.000
_reflns_number_gt 2119
_reflns_number_total 2361
_reflns_threshold_expression 'I > 2\s(I)'
_cod_data_source_file jo9b01041_si_003.cif
_cod_data_source_block chamb_gs_093
_cod_depositor_comments
;
The following automatic conversions were performed:

data item '_diffrn_radiation_probe' value 'X-ray' was changed to
'x-ray' in accordance with the
/home/data/users/saulius/crontab/automatic-downloads/current/ACS/lib/dictionaries/cif_core.dic
dictionary named 'cif_core.dic' version 2.4.2 last updated on
2011-04-26.

Automatic conversion script
Id: cif_fix_values 6909 2019-04-08 15:41:33Z antanas 
;
_cod_database_code 4034198
_shelxl_version_number 2014-3
_shelx_space_group_comment
;
The symmetry employed for this shelxl refinement is uniquely defined
by the following loop, which should always be used as a source of
symmetry information in preference to the above space-group names.
They are only intended as comments.
;
_olex2_refinement_description
;
1. Fixed Uiso
 At 1.2 times of:
  All C(H) groups
 At 1.5 times of:
  All C(H,H,H) groups, All N(H) groups
2. Uiso/Uaniso restraints and constraints
Uanis(N3A) = Uanis(N3B)
3. Others
 Sof(O4B)=Sof(O5B)=Sof(N3B)=1-FVAR(1)
 Sof(O4A)=Sof(O5A)=Sof(N3A)=FVAR(1)
4.a Aromatic/amide H refined with riding coordinates:
 C3(H3), C7(H7)
4.b Idealised Me refined as rotating group:
 C12(H12A,H12B,H12C)
;
_olex2_submission_special_instructions 'No special instructions were received'

loop_
_space_group_symop_operation_xyz
'x, y, z'
'-x, -y, -z'

loop_
_atom_site_label
_atom_site_type_symbol
_atom_site_fract_x
_atom_site_fract_y
_atom_site_fract_z
_atom_site_U_iso_or_equiv
_atom_site_adp_type
_atom_site_occupancy
_atom_site_site_symmetry_order
_atom_site_calc_flag
_atom_site_refinement_flags_posn
_atom_site_refinement_flags_occupancy
_atom_site_disorder_assembly
_atom_site_disorder_group
Br1 Br 0.67700(3) 0.69425(2) 0.92531(2) 0.02087(9) Uani 1 1 d . . . .
O1 O 0.7393(2) 1.27401(17) 0.72522(16) 0.0227(4) Uani 1 1 d . . . .
O2 O 0.8461(2) 1.23121(16) 0.13989(15) 0.0162(3) Uani 1 1 d . . . .
O3 O 0.7636(2) 1.03619(16) 0.05930(15) 0.0160(3) Uani 1 1 d . . . .
O4A O 0.5873(5) 0.5087(4) 0.4385(4) 0.0248(10) Uani 0.487(4) 1 d . P A -1
O4B O 0.8768(5) 0.4626(3) 0.3734(4) 0.0259(10) Uani 0.513(4) 1 d . P A -2
O5A O 0.8170(9) 0.5834(5) 0.2641(4) 0.0383(13) Uani 0.487(4) 1 d . P A -1
O5B O 0.6878(7) 0.6243(4) 0.2847(4) 0.0247(9) Uani 0.513(4) 1 d . P A -2
N1 N 0.7191(3) 1.0279(2) 0.77850(19) 0.0154(4) Uani 1 1 d . . . .
N2 N 0.7596(2) 0.90437(19) 0.31605(18) 0.0134(4) Uani 1 1 d . . . .
N3A N 0.7053(11) 0.5896(18) 0.3921(17) 0.0172(15) Uani 0.487(4) 1 d . P A -1
H1 H 0.714(4) 1.030(3) 0.862(3) 0.026 Uiso 1 1 d R . . .
N3B N 0.7737(11) 0.5879(16) 0.3714(15) 0.0172(15) Uani 0.513(4) 1 d . P A -2
C1 C 0.7345(3) 1.1502(2) 0.6902(2) 0.0153(5) Uani 1 1 d . . . .
C2 C 0.7467(3) 1.0903(2) 0.5444(2) 0.0128(4) Uani 1 1 d . . . .
C3 C 0.7659(3) 1.1474(2) 0.4121(2) 0.0137(4) Uani 1 1 d . . . .
H3 H 0.7752 1.2481 0.3946 0.016 Uiso 1 1 calc R . . .
C4 C 0.7712(3) 1.0468(2) 0.3017(2) 0.0121(4) Uani 1 1 d . . . .
C5 C 0.7441(3) 0.8487(2) 0.4481(2) 0.0127(4) Uani 1 1 d . . . .
C6 C 0.7328(3) 0.6996(2) 0.4881(2) 0.0197(5) Uani 1 1 d . . . .
C7 C 0.7149(4) 0.6578(2) 0.6261(3) 0.0244(5) Uani 1 1 d . . . .
H7 H 0.7078 0.5577 0.6486 0.029 Uiso 1 1 calc R . . .
C8 C 0.7067(3) 0.7589(2) 0.7370(2) 0.0166(5) Uani 1 1 d . . . .
C9 C 0.7192(3) 0.9019(2) 0.7034(2) 0.0132(4) Uani 1 1 d . . . .
C10 C 0.7369(3) 0.9418(2) 0.5603(2) 0.0114(4) Uani 1 1 d . . . .
C11 C 0.7928(3) 1.1019(2) 0.1521(2) 0.0125(4) Uani 1 1 d . . . .
C12 C 0.8778(3) 1.2991(2) 0.0014(2) 0.0187(5) Uani 1 1 d . . . .
H12A H 0.9965 1.2375 -0.0733 0.028 Uiso 1 1 calc GR . . .
H12B H 0.8985 1.3997 0.0101 0.028 Uiso 1 1 calc GR . . .
H12C H 0.7600 1.3060 -0.0261 0.028 Uiso 1 1 calc GR . . .

loop_
_atom_site_aniso_label
_atom_site_aniso_U_11
_atom_site_aniso_U_22
_atom_site_aniso_U_33
_atom_site_aniso_U_23
_atom_site_aniso_U_13
_atom_site_aniso_U_12
Br1 0.02815(14) 0.02103(13) 0.01459(13) 0.00898(9) -0.01024(10) -0.00461(9)
O1 0.0378(10) 0.0200(8) 0.0160(8) 0.0010(7) -0.0134(7) -0.0118(7)
O2 0.0271(8) 0.0157(7) 0.0100(7) 0.0044(6) -0.0085(6) -0.0102(6)
O3 0.0236(8) 0.0168(7) 0.0116(7) 0.0020(6) -0.0102(6) -0.0066(6)
O4A 0.029(2) 0.0201(18) 0.028(2) 0.0052(15) -0.0073(15) -0.0159(15)
O4B 0.0278(19) 0.0134(16) 0.033(2) -0.0029(14) -0.0071(15) -0.0039(13)
O5A 0.062(4) 0.027(2) 0.015(2) -0.0074(17) 0.010(3) -0.027(2)
O5B 0.040(3) 0.0213(19) 0.019(2) 0.0032(15) -0.016(2) -0.0128(18)
N1 0.0219(10) 0.0193(10) 0.0073(9) 0.0022(8) -0.0074(8) -0.0058(8)
N2 0.0137(9) 0.0147(9) 0.0107(9) 0.0014(7) -0.0041(7) -0.0021(7)
N3A 0.019(5) 0.0114(11) 0.017(4) 0.002(2) 0.000(5) -0.005(5)
N3B 0.019(5) 0.0114(11) 0.017(4) 0.002(2) 0.000(5) -0.005(5)
C1 0.0162(11) 0.0202(12) 0.0096(10) 0.0018(9) -0.0041(9) -0.0057(9)
C2 0.0108(10) 0.0166(10) 0.0119(10) 0.0000(8) -0.0046(8) -0.0042(8)
C3 0.0142(10) 0.0157(10) 0.0120(10) 0.0026(8) -0.0041(8) -0.0061(8)
C4 0.0100(10) 0.0153(10) 0.0106(10) 0.0013(8) -0.0031(8) -0.0031(8)
C5 0.0101(10) 0.0150(10) 0.0123(10) 0.0005(8) -0.0040(8) -0.0016(8)
C6 0.0300(13) 0.0125(11) 0.0169(11) -0.0006(9) -0.0096(10) -0.0034(9)
C7 0.0389(14) 0.0126(11) 0.0235(12) 0.0062(9) -0.0150(11) -0.0040(10)
C8 0.0185(11) 0.0171(11) 0.0138(11) 0.0071(9) -0.0074(9) -0.0015(9)
C9 0.0110(10) 0.0175(11) 0.0106(10) 0.0006(8) -0.0037(8) -0.0024(8)
C10 0.0088(10) 0.0152(10) 0.0106(10) 0.0007(8) -0.0038(8) -0.0033(8)
C11 0.0112(10) 0.0135(10) 0.0109(10) 0.0013(8) -0.0024(8) -0.0014(8)
C12 0.0279(12) 0.0199(11) 0.0113(11) 0.0088(9) -0.0078(9) -0.0110(10)

loop_
_atom_type_symbol
_atom_type_description
_atom_type_scat_dispersion_real
_atom_type_scat_dispersion_imag
_atom_type_scat_source
C C 0.0033 0.0016 'International Tables Vol C Tables 4.2.6.8 and 6.1.1.4'
H H 0.0000 0.0000 'International Tables Vol C Tables 4.2.6.8 and 6.1.1.4'
Br Br -0.2901 2.4595 'International Tables Vol C Tables 4.2.6.8 and 6.1.1.4'
N N 0.0061 0.0033 'International Tables Vol C Tables 4.2.6.8 and 6.1.1.4'
O O 0.0106 0.0060 'International Tables Vol C Tables 4.2.6.8 and 6.1.1.4'

loop_
_geom_angle_atom_site_label_1
_geom_angle_atom_site_label_2
_geom_angle_atom_site_label_3
_geom_angle
C11 O2 C12 117.30(16)
C1 N1 H1 124.0(18)
C9 N1 H1 124.5(18)
C9 N1 C1 111.49(17)
C4 N2 C5 116.96(18)
O4A N3A O5A 123.4(13)
O4A N3A C6 122.6(11)
O5A N3A C6 113.9(9)
O4B N3B C6 118.5(11)
O5B N3B O4B 124.9(13)
O5B N3B C6 116.3(10)
O1 C1 N1 126.56(19)
O1 C1 C2 128.82(19)
N1 C1 C2 104.62(17)
C3 C2 C1 135.37(19)
C3 C2 C10 118.41(19)
C10 C2 C1 106.21(17)
C2 C3 H3 122.1
C2 C3 C4 115.88(19)
C4 C3 H3 122.1
N2 C4 C3 126.28(19)
N2 C4 C11 114.77(17)
C3 C4 C11 118.95(18)
N2 C5 C6 126.93(19)
N2 C5 C10 119.36(18)
C10 C5 C6 113.71(18)
C5 C6 N3A 122.0(6)
C5 C6 N3B 117.3(6)
C7 C6 N3A 115.9(6)
C7 C6 N3B 120.7(6)
C7 C6 C5 121.3(2)
C6 C7 H7 118.8
C6 C7 C8 122.4(2)
C8 C7 H7 118.8
C7 C8 Br1 120.03(16)
C9 C8 Br1 121.60(16)
C9 C8 C7 118.38(19)
N1 C9 C10 107.14(18)
C8 C9 N1 135.03(19)
C8 C9 C10 117.83(19)
C2 C10 C5 123.08(19)
C2 C10 C9 110.55(18)
C5 C10 C9 126.37(19)
O2 C11 C4 109.84(17)
O3 C11 O2 126.02(18)
O3 C11 C4 124.14(18)
O2 C12 H12A 109.5
O2 C12 H12B 109.5
O2 C12 H12C 109.5
H12A C12 H12B 109.5
H12A C12 H12C 109.5
H12B C12 H12C 109.5

loop_
_geom_bond_atom_site_label_1
_geom_bond_atom_site_label_2
_geom_bond_distance
Br1 C8 1.885(2)
O1 C1 1.208(3)
O2 C11 1.323(3)
O2 C12 1.450(2)
O3 C11 1.210(2)
O4A N3A 1.228(13)
O4B N3B 1.229(14)
O5A N3A 1.230(14)
O5B N3B 1.226(16)
N1 H1 0.81(3)
N1 C1 1.405(3)
N1 C9 1.387(3)
N2 C4 1.332(3)
N2 C5 1.362(3)
N3A C6 1.491(16)
N3B C6 1.460(15)
C1 C2 1.512(3)
C2 C3 1.365(3)
C2 C10 1.385(3)
C3 H3 0.9500
C3 C4 1.425(3)
C4 C11 1.511(3)
C5 C6 1.428(3)
C5 C10 1.390(3)
C6 C7 1.371(3)
C7 H7 0.9500
C7 C8 1.424(3)
C8 C9 1.363(3)
C9 C10 1.414(3)
C12 H12A 0.9800
C12 H12B 0.9800
C12 H12C 0.9800

loop_
_geom_hbond_atom_site_label_D
_geom_hbond_atom_site_label_H
_geom_hbond_atom_site_label_A
_geom_hbond_distance_DH
_geom_hbond_distance_HA
_geom_hbond_distance_DA
_geom_hbond_angle_DHA
_geom_hbond_site_symmetry_A
N1 H1 O3 0.81(3) 2.09(3) 2.896(2) 169(3) 1_556

loop_
_geom_torsion_atom_site_label_1
_geom_torsion_atom_site_label_2
_geom_torsion_atom_site_label_3
_geom_torsion_atom_site_label_4
_geom_torsion
Br1 C8 C9 N1 1.4(3)
Br1 C8 C9 C10 -178.62(15)
O1 C1 C2 C3 0.1(4)
O1 C1 C2 C10 179.3(2)
O4A N3A C6 N3B 144(5)
O4A N3A C6 C5 -135.8(10)
O4A N3A C6 C7 34.3(13)
O4B N3B C6 N3A -112(4)
O4B N3B C6 C5 137.9(7)
O4B N3B C6 C7 -32.4(8)
O5A N3A C6 N3B -33(3)
O5A N3A C6 C5 47.0(12)
O5A N3A C6 C7 -142.9(9)
O5B N3B C6 N3A 62(3)
O5B N3B C6 C5 -47.7(8)
O5B N3B C6 C7 142.0(7)
N1 C1 C2 C3 -179.0(2)
N1 C1 C2 C10 0.2(2)
N1 C9 C10 C2 -0.4(2)
N1 C9 C10 C5 179.62(19)
N2 C4 C11 O2 -166.57(16)
N2 C4 C11 O3 13.9(3)
N2 C5 C6 N3A -9.6(5)
N2 C5 C6 N3B 10.6(5)
N2 C5 C6 C7 -179.2(2)
N2 C5 C10 C2 -0.6(3)
N2 C5 C10 C9 179.42(18)
N3A C6 C7 C8 -170.2(4)
N3B C6 C7 C8 169.9(4)
C1 N1 C9 C8 -179.5(2)
C1 N1 C9 C10 0.5(2)
C1 C2 C3 C4 179.9(2)
C1 C2 C10 C5 -179.87(19)
C1 C2 C10 C9 0.1(2)
C2 C3 C4 N2 -0.1(3)
C2 C3 C4 C11 -179.86(17)
C3 C2 C10 C5 -0.6(3)
C3 C2 C10 C9 179.42(18)
C3 C4 C11 O2 13.2(3)
C3 C4 C11 O3 -166.33(19)
C4 N2 C5 C6 -179.0(2)
C4 N2 C5 C10 1.3(3)
C5 N2 C4 C3 -1.0(3)
C5 N2 C4 C11 178.73(17)
C5 C6 C7 C8 -0.1(4)
C6 C5 C10 C2 179.65(19)
C6 C5 C10 C9 -0.3(3)
C6 C7 C8 Br1 178.81(18)
C6 C7 C8 C9 -0.7(4)
C7 C8 C9 N1 -179.1(2)
C7 C8 C9 C10 0.9(3)
C8 C9 C10 C2 179.64(18)
C8 C9 C10 C5 -0.4(3)
C9 N1 C1 O1 -179.5(2)
C9 N1 C1 C2 -0.4(2)
C10 C2 C3 C4 0.9(3)
C10 C5 C6 N3A 170.1(4)
C10 C5 C6 N3B -169.7(4)
C10 C5 C6 C7 0.5(3)
C12 O2 C11 O3 -1.8(3)
C12 O2 C11 C4 178.71(16)
